data_7010668
loop_
_publ_author_name
'Batsanov, Andrei S.'
'Goeta, Andr\'es E.'
'Howard, Judith A. K.'
'Hughes, Andrew K.'
'Malget, John M.'

_publ_section_title
;
 The synthesis of closo- and nido-(aminoalkyl)dicarbaboranes: a
 re-examination of contradictory literature reports, crystal structure
 of [7-{H3N(CH2)3}-7,8-C2B9H11]&#x00B7;NH2NH2&#x2020;
;
_journal_issue 12
_journal_name_full 'Journal of the Chemical Society, Dalton Transactions'
_journal_page_first 1820
_journal_paper_doi 10.1039/b102009i
_journal_year 2001
_chemical_formula_sum 'C28 H54 B9 N2 O2'
_chemical_formula_weight 548.02
_space_group_IT_number 14
_symmetry_cell_setting monoclinic
_symmetry_space_group_name_Hall '-P 2yn'
_symmetry_space_group_name_H-M 'P 1 21/n 1'
_atom_sites_solution_hydrogens difmap
_atom_sites_solution_primary direct
_atom_sites_solution_secondary difmap
_audit_creation_method SHELXL-97
_cell_angle_alpha 90.00
_cell_angle_beta 95.638(4)
_cell_angle_gamma 90.00
_cell_formula_units_Z 4
_cell_length_a 11.267(3)
_cell_length_b 17.101(4)
_cell_length_c 17.462(4)
_cell_measurement_reflns_used 497
_cell_measurement_temperature 150(2)
_cell_measurement_theta_max 19.11
_cell_measurement_theta_min 10.14
_cell_volume 3348.2(14)
_computing_structure_refinement 'SHELXL-97 (Sheldrick, 1997)'
_computing_structure_solution 'SHELXS-97 (Sheldrick, 1990)'
_diffrn_ambient_temperature 150(2)
_diffrn_measured_fraction_theta_full 0.932
_diffrn_measured_fraction_theta_max 0.932
_diffrn_measurement_device_type 'Bruker SMART-CCD'
_diffrn_measurement_method \w
_diffrn_radiation_monochromator graphite
_diffrn_radiation_source 'fine-focus sealed tube'
_diffrn_radiation_type MoK\a
_diffrn_radiation_wavelength 0.71073
_diffrn_reflns_av_R_equivalents 0.0462
_diffrn_reflns_av_sigmaI/netI 0.0426
_diffrn_reflns_limit_h_max 15
_diffrn_reflns_limit_h_min -15
_diffrn_reflns_limit_k_max 23
_diffrn_reflns_limit_k_min -24
_diffrn_reflns_limit_l_max 24
_diffrn_reflns_limit_l_min -24
_diffrn_reflns_number 39997
_diffrn_reflns_theta_full 30.50
_diffrn_reflns_theta_max 30.50
_diffrn_reflns_theta_min 1.67
_diffrn_standards_decay_% 0
_exptl_absorpt_coefficient_mu 0.062
_exptl_absorpt_correction_type none
_exptl_crystal_colour 'pale yellow'
_exptl_crystal_density_diffrn 1.087
_exptl_crystal_density_meas ?
_exptl_crystal_density_method .
_exptl_crystal_description 'irregular shape'
_exptl_crystal_F_000 1188
_exptl_crystal_size_max 0.54
_exptl_crystal_size_mid 0.36
_exptl_crystal_size_min 0.18
_refine_diff_density_max 0.485
_refine_diff_density_min -0.215
_refine_diff_density_rms 0.046
_refine_ls_extinction_method none
_refine_ls_goodness_of_fit_ref 1.014
_refine_ls_hydrogen_treatment refall
_refine_ls_matrix_type full
_refine_ls_number_parameters 590
_refine_ls_number_reflns 9520
_refine_ls_number_restraints 0
_refine_ls_restrained_S_all 1.014
_refine_ls_R_factor_all 0.1186
_refine_ls_R_factor_gt 0.0653
_refine_ls_shift/su_max 0.001
_refine_ls_shift/su_mean 0.000
_refine_ls_structure_factor_coef Fsqd
_refine_ls_weighting_details 'calc w=1/[\s^2^(Fo^2^)+(0.0920P)^2^+1.2413P] where P=(Fo^2^+2Fc^2^)/3'
_refine_ls_weighting_scheme calc
_refine_ls_wR_factor_gt 0.1634
_refine_ls_wR_factor_ref 0.2012
_reflns_number_gt 5619
_reflns_number_total 9520
_reflns_threshold_expression >2sigma(I)
_cod_data_source_file b102009i.txt
_cod_data_source_block 8b
_cod_original_sg_symbol_H-M P2(1)/n
_cod_database_code 7010668

loop_
_symmetry_equiv_pos_as_xyz
'x, y, z'
'-x+1/2, y+1/2, -z+1/2'
'-x, -y, -z'
'x-1/2, -y-1/2, z-1/2'

loop_
_atom_site_label
_atom_site_type_symbol
_atom_site_fract_x
_atom_site_fract_y
_atom_site_fract_z
_atom_site_U_iso_or_equiv
_atom_site_adp_type
_atom_site_occupancy
_atom_site_symmetry_multiplicity
_atom_site_calc_flag
_atom_site_refinement_flags
_atom_site_disorder_assembly
_atom_site_disorder_group
B1 B 0.6874(2) 0.33601(16) 0.15520(14) 0.0458(6) Uani 1 1 d . . .
H1 H 0.659(2) 0.3768(14) 0.2008(14) 0.054(6) Uiso 1 1 d . . .
B2 B 0.81785(18) 0.27910(14) 0.17686(12) 0.0375(5) Uani 1 1 d . . .
H2 H 0.8740(19) 0.2725(13) 0.2341(12) 0.046(6) Uiso 1 1 d . . .
B3 B 0.67667(19) 0.23476(17) 0.16637(13) 0.0443(5) Uani 1 1 d . . .
H3 H 0.643(2) 0.2012(14) 0.2119(14) 0.052(6) Uiso 1 1 d . . .
B4 B 0.5887(2) 0.28202(17) 0.09192(14) 0.0459(6) Uani 1 1 d . . .
H4 H 0.492(2) 0.2777(13) 0.0905(13) 0.049(6) Uiso 1 1 d . . .
B5 B 0.6742(2) 0.35509(15) 0.05298(13) 0.0424(5) Uani 1 1 d . . .
H5 H 0.636(2) 0.4114(13) 0.0260(13) 0.049(6) Uiso 1 1 d . . .
B6 B 0.8186(2) 0.35299(14) 0.10790(13) 0.0405(5) Uani 1 1 d . . .
H6 H 0.8731(19) 0.4064(13) 0.1181(12) 0.047(6) Uiso 1 1 d . . .
C7 C 0.79299(15) 0.19754(11) 0.11926(10) 0.0343(4) Uani 1 1 d . . .
C8 C 0.66653(17) 0.19891(13) 0.07390(12) 0.0427(5) Uani 1 1 d . . .
H8 H 0.625(2) 0.1487(14) 0.0683(12) 0.047(6) Uiso 1 1 d . . .
B9 B 0.6564(2) 0.26372(15) 0.00434(13) 0.0416(5) Uani 1 1 d . . .
H9 H 0.5966(19) 0.2564(13) -0.0480(13) 0.049(6) Uiso 1 1 d . . .
H12 H 0.777(3) 0.2498(18) -0.0030(16) 0.081(9) Uiso 1 1 d . . .
B10 B 0.8005(2) 0.31521(15) 0.01331(13) 0.0395(5) Uani 1 1 d . . .
H10 H 0.839(2) 0.3478(14) -0.0310(13) 0.053(6) Uiso 1 1 d . . .
B11 B 0.88183(18) 0.26248(13) 0.08990(12) 0.0351(4) Uani 1 1 d . . .
H11 H 0.977(2) 0.2534(14) 0.0974(13) 0.049(6) Uiso 1 1 d . . .
C13 C 0.8383(2) 0.11935(12) 0.15016(12) 0.0423(5) Uani 1 1 d . . .
H13A H 0.778(2) 0.0942(13) 0.1784(13) 0.044(6) Uiso 1 1 d . . .
H13B H 0.912(2) 0.1275(13) 0.1879(13) 0.048(6) Uiso 1 1 d . . .
C14 C 0.8685(2) 0.06129(13) 0.08900(14) 0.0484(5) Uani 1 1 d . . .
H14A H 0.894(2) 0.0110(15) 0.1136(14) 0.055(7) Uiso 1 1 d . . .
H14B H 0.796(2) 0.0540(14) 0.0512(13) 0.049(6) Uiso 1 1 d . . .
N1 N 0.96654(15) 0.08708(10) 0.04650(9) 0.0410(4) Uani 1 1 d . . .
C15 C 0.95261(19) 0.11216(12) -0.02970(11) 0.0418(4) Uani 1 1 d . . .
O1 O 0.85982(14) 0.11058(11) -0.07075(9) 0.0572(4) Uani 1 1 d . . .
C16 C 1.08398(19) 0.09599(13) 0.07910(12) 0.0451(5) Uani 1 1 d . . .
O2 O 1.11949(15) 0.07638(11) 0.14369(9) 0.0627(5) Uani 1 1 d . . .
C17 C 1.07215(18) 0.13852(12) -0.04796(11) 0.0389(4) Uani 1 1 d . . .
C18 C 1.1105(2) 0.16646(13) -0.11543(12) 0.0463(5) Uani 1 1 d . . .
H18 H 1.058(2) 0.1701(14) -0.1588(15) 0.056(7) Uiso 1 1 d . . .
C19 C 1.2292(2) 0.18681(14) -0.11519(13) 0.0508(5) Uani 1 1 d . . .
H19 H 1.258(2) 0.2084(15) -0.1634(15) 0.062(7) Uiso 1 1 d . . .
C20 C 1.3071(2) 0.17930(16) -0.04925(14) 0.0544(6) Uani 1 1 d . . .
H20 H 1.384(2) 0.1959(15) -0.0480(15) 0.061(7) Uiso 1 1 d . . .
C21 C 1.2695(2) 0.15024(15) 0.01822(13) 0.0522(6) Uani 1 1 d . . .
H21 H 1.324(2) 0.1449(14) 0.0623(14) 0.057(7) Uiso 1 1 d . . .
C22 C 1.15113(18) 0.12958(12) 0.01781(11) 0.0411(4) Uani 1 1 d . . .
N2 N 0.22716(13) 0.40754(9) 0.18587(9) 0.0348(3) Uani 1 1 d . . .
C23 C 0.5811(3) 0.5765(2) 0.1263(2) 0.0755(9) Uani 1 1 d . . .
H23A H 0.574(3) 0.559(2) 0.069(2) 0.119(13) Uiso 1 1 d . . .
H23B H 0.604(2) 0.6350(19) 0.1324(16) 0.076(9) Uiso 1 1 d . . .
H23C H 0.636(4) 0.541(2) 0.157(2) 0.119(14) Uiso 1 1 d . . .
C24 C 0.4587(2) 0.57002(17) 0.15431(15) 0.0554(6) Uani 1 1 d . . .
H24A H 0.463(2) 0.5966(17) 0.2030(18) 0.077(9) Uiso 1 1 d . . .
H24B H 0.406(3) 0.6070(18) 0.1224(17) 0.077(9) Uiso 1 1 d . . .
C25 C 0.41043(19) 0.48543(15) 0.15097(15) 0.0488(5) Uani 1 1 d . . .
H25A H 0.464(3) 0.4515(18) 0.1789(17) 0.080(9) Uiso 1 1 d . . .
H25B H 0.401(2) 0.4682(14) 0.0969(14) 0.049(6) Uiso 1 1 d . . .
C26 C 0.29093(16) 0.48575(12) 0.18341(12) 0.0376(4) Uani 1 1 d . . .
H26A H 0.3011(18) 0.5047(13) 0.2369(13) 0.043(6) Uiso 1 1 d . . .
H26B H 0.2338(18) 0.5221(12) 0.1497(12) 0.039(5) Uiso 1 1 d . . .
C27 C 0.3749(3) 0.17146(18) 0.2376(2) 0.0694(7) Uani 1 1 d . . .
H27A H 0.424(4) 0.216(3) 0.203(3) 0.146(15) Uiso 1 1 d . . .
H27B H 0.305(4) 0.139(3) 0.207(2) 0.137(15) Uiso 1 1 d . . .
H27C H 0.430(3) 0.130(2) 0.275(2) 0.104(11) Uiso 1 1 d . . .
C28 C 0.3166(3) 0.21580(16) 0.29737(14) 0.0574(6) Uani 1 1 d . . .
H28A H 0.275(3) 0.163(2) 0.3184(18) 0.092(10) Uiso 1 1 d . . .
H28B H 0.385(3) 0.2392(18) 0.3307(17) 0.080(9) Uiso 1 1 d . . .
C29 C 0.2313(2) 0.27820(15) 0.26325(17) 0.0552(6) Uani 1 1 d . . .
H29A H 0.192(2) 0.2582(15) 0.2150(15) 0.057(7) Uiso 1 1 d . . .
H29B H 0.175(3) 0.2972(19) 0.3072(19) 0.093(10) Uiso 1 1 d . . .
C30 C 0.29881(18) 0.35112(13) 0.24049(13) 0.0431(5) Uani 1 1 d . . .
H30A H 0.3270(19) 0.3811(14) 0.2863(13) 0.046(6) Uiso 1 1 d . . .
H30B H 0.363(2) 0.3415(14) 0.2128(13) 0.049(6) Uiso 1 1 d . . .
C31 C -0.0221(3) 0.48515(19) 0.39930(17) 0.0654(7) Uani 1 1 d . . .
H31A H 0.028(3) 0.442(2) 0.4358(19) 0.088(10) Uiso 1 1 d . . .
H31B H -0.111(3) 0.4909(17) 0.4135(16) 0.077(8) Uiso 1 1 d . . .
H31C H 0.022(3) 0.537(2) 0.405(2) 0.107(12) Uiso 1 1 d . . .
C32 C -0.0198(2) 0.45913(18) 0.31684(15) 0.0545(6) Uani 1 1 d . . .
H32A H -0.073(3) 0.4956(18) 0.2857(16) 0.073(9) Uiso 1 1 d . . .
H32B H -0.061(3) 0.411(2) 0.3067(17) 0.084(9) Uiso 1 1 d . . .
C33 C 0.10721(18) 0.45013(14) 0.29567(12) 0.0404(4) Uani 1 1 d . . .
H33A H 0.146(2) 0.4147(14) 0.3302(14) 0.050(6) Uiso 1 1 d . . .
H33B H 0.148(2) 0.4976(14) 0.3003(13) 0.046(6) Uiso 1 1 d . . .
C34 C 0.10534(16) 0.42215(12) 0.21340(11) 0.0365(4) Uani 1 1 d . . .
H34A H 0.0595(19) 0.3720(13) 0.2030(12) 0.039(5) Uiso 1 1 d . . .
H34B H 0.0663(17) 0.4609(12) 0.1769(11) 0.033(5) Uiso 1 1 d . . .
C35 C 0.0921(3) 0.40775(17) -0.10126(14) 0.0554(6) Uani 1 1 d . . .
H35A H 0.007(2) 0.4247(16) -0.0954(15) 0.066(8) Uiso 1 1 d . . .
H35B H 0.097(2) 0.3734(16) -0.1500(16) 0.068(8) Uiso 1 1 d . . .
H35C H 0.139(3) 0.457(2) -0.1117(18) 0.090(10) Uiso 1 1 d . . .
C36 C 0.1466(2) 0.36696(14) -0.03048(12) 0.0447(5) Uani 1 1 d . . .
H36A H 0.098(2) 0.3157(16) -0.0254(14) 0.062(7) Uiso 1 1 d . . .
H36B H 0.233(2) 0.3527(16) -0.0417(15) 0.066(7) Uiso 1 1 d . . .
C37 C 0.14937(19) 0.41663(13) 0.04212(12) 0.0415(4) Uani 1 1 d . . .
H37A H 0.1858(18) 0.4667(13) 0.0339(12) 0.038(5) Uiso 1 1 d . . .
H37B H 0.072(2) 0.4324(13) 0.0500(13) 0.048(6) Uiso 1 1 d . . .
C38 C 0.21178(17) 0.36958(13) 0.10719(11) 0.0386(4) Uani 1 1 d . . .
H38A H 0.1655(19) 0.3203(13) 0.1145(12) 0.040(5) Uiso 1 1 d . . .
H38B H 0.2906(19) 0.3566(12) 0.0946(12) 0.040(5) Uiso 1 1 d . . .

loop_
_atom_site_aniso_label
_atom_site_aniso_U_11
_atom_site_aniso_U_22
_atom_site_aniso_U_33
_atom_site_aniso_U_23
_atom_site_aniso_U_13
_atom_site_aniso_U_12
B1 0.0396(12) 0.0594(15) 0.0380(12) -0.0054(11) 0.0017(9) 0.0153(11)
B2 0.0321(10) 0.0474(12) 0.0324(10) -0.0054(9) 0.0008(8) 0.0052(9)
B3 0.0315(10) 0.0672(16) 0.0352(11) 0.0044(11) 0.0084(8) 0.0022(10)
B4 0.0278(10) 0.0670(16) 0.0427(12) 0.0033(11) 0.0027(8) 0.0039(10)
B5 0.0377(11) 0.0499(14) 0.0379(11) -0.0029(10) -0.0048(9) 0.0086(10)
B6 0.0365(11) 0.0412(12) 0.0424(12) -0.0063(10) -0.0036(9) 0.0010(9)
C7 0.0312(8) 0.0396(10) 0.0320(9) -0.0007(7) 0.0024(7) -0.0022(7)
C8 0.0348(9) 0.0503(12) 0.0421(11) 0.0017(9) -0.0002(8) -0.0091(9)
B9 0.0355(11) 0.0523(14) 0.0361(11) -0.0009(10) -0.0017(8) -0.0063(10)
B10 0.0378(11) 0.0467(13) 0.0340(10) 0.0022(9) 0.0027(8) -0.0070(9)
B11 0.0319(10) 0.0380(11) 0.0357(10) -0.0016(9) 0.0044(8) -0.0020(8)
C13 0.0437(11) 0.0431(11) 0.0407(10) 0.0068(9) 0.0077(9) -0.0006(9)
C14 0.0577(13) 0.0365(11) 0.0522(13) 0.0030(10) 0.0116(10) -0.0026(10)
N1 0.0469(9) 0.0363(9) 0.0402(9) 0.0005(7) 0.0058(7) 0.0060(7)
C15 0.0506(11) 0.0373(10) 0.0369(10) -0.0077(8) 0.0014(8) 0.0018(9)
O1 0.0527(9) 0.0728(11) 0.0439(8) -0.0051(8) -0.0066(7) -0.0098(8)
C16 0.0502(12) 0.0445(11) 0.0405(10) 0.0044(9) 0.0046(9) 0.0165(9)
O2 0.0596(10) 0.0856(13) 0.0426(8) 0.0191(8) 0.0036(7) 0.0197(9)
C17 0.0445(10) 0.0377(10) 0.0344(9) -0.0059(8) 0.0032(8) 0.0068(8)
C18 0.0553(13) 0.0490(12) 0.0341(10) -0.0050(9) 0.0025(9) 0.0075(10)
C19 0.0578(13) 0.0549(13) 0.0419(11) -0.0015(10) 0.0166(10) 0.0073(11)
C20 0.0450(12) 0.0676(16) 0.0524(13) -0.0033(11) 0.0134(10) 0.0090(11)
C21 0.0416(11) 0.0710(16) 0.0439(12) -0.0018(11) 0.0030(9) 0.0170(11)
C22 0.0443(11) 0.0441(11) 0.0349(9) 0.0002(8) 0.0042(8) 0.0133(9)
N2 0.0262(7) 0.0392(9) 0.0385(8) -0.0056(7) 0.0010(6) 0.0011(6)
C23 0.0554(16) 0.087(2) 0.087(2) -0.0048(19) 0.0215(15) -0.0240(16)
C24 0.0478(12) 0.0757(17) 0.0436(12) -0.0077(12) 0.0094(10) -0.0158(12)
C25 0.0318(10) 0.0618(15) 0.0534(13) 0.0005(11) 0.0070(9) -0.0042(9)
C26 0.0301(9) 0.0443(11) 0.0381(10) -0.0057(8) 0.0017(7) -0.0049(8)
C27 0.0601(16) 0.0598(17) 0.089(2) 0.0089(15) 0.0111(15) 0.0077(13)
C28 0.0715(16) 0.0532(14) 0.0443(12) 0.0065(11) -0.0107(11) 0.0000(12)
C29 0.0511(13) 0.0488(13) 0.0663(16) 0.0084(12) 0.0093(11) 0.0013(10)
C30 0.0327(10) 0.0504(12) 0.0455(11) 0.0018(10) 0.0003(8) 0.0057(9)
C31 0.0675(17) 0.0690(18) 0.0646(16) -0.0187(14) 0.0303(13) -0.0111(14)
C32 0.0448(12) 0.0622(15) 0.0587(14) -0.0147(12) 0.0164(10) -0.0055(11)
C33 0.0376(10) 0.0441(12) 0.0400(10) -0.0037(9) 0.0064(8) -0.0022(9)
C34 0.0260(8) 0.0428(11) 0.0408(10) -0.0056(8) 0.0040(7) 0.0007(8)
C35 0.0613(15) 0.0623(16) 0.0418(12) -0.0022(11) 0.0014(10) -0.0007(12)
C36 0.0457(11) 0.0503(13) 0.0387(10) -0.0084(9) 0.0078(8) -0.0067(10)
C37 0.0379(10) 0.0476(12) 0.0389(10) -0.0083(9) 0.0024(8) -0.0009(9)
C38 0.0313(9) 0.0433(11) 0.0412(10) -0.0104(8) 0.0036(7) 0.0011(8)

loop_
_atom_type_symbol
_atom_type_description
_atom_type_scat_dispersion_real
_atom_type_scat_dispersion_imag
_atom_type_scat_source
C C 0.0033 0.0016 'International Tables Vol C Tables 4.2.6.8 and 6.1.1.4'
H H 0.0000 0.0000 'International Tables Vol C Tables 4.2.6.8 and 6.1.1.4'
B B 0.0013 0.0007 'International Tables Vol C Tables 4.2.6.8 and 6.1.1.4'
N N 0.0061 0.0033 'International Tables Vol C Tables 4.2.6.8 and 6.1.1.4'
O O 0.0106 0.0060 'International Tables Vol C Tables 4.2.6.8 and 6.1.1.4'

loop_
_geom_angle_atom_site_label_1
_geom_angle_atom_site_label_2
_geom_angle_atom_site_label_3
_geom_angle
_geom_angle_site_symmetry_1
_geom_angle_site_symmetry_3
_geom_angle_publ_flag
B3 B1 B4 60.11(15) . . ?
B3 B1 B2 59.81(13) . . ?
B4 B1 B2 107.86(18) . . ?
B3 B1 B6 106.36(16) . . ?
B4 B1 B6 107.26(16) . . ?
B2 B1 B6 58.74(13) . . ?
B3 B1 B5 106.82(17) . . ?
B4 B1 B5 59.09(14) . . ?
B2 B1 B5 107.21(16) . . ?
B6 B1 B5 60.35(13) . . ?
B3 B1 H1 120.4(12) . . ?
B4 B1 H1 124.4(12) . . ?
B2 B1 H1 118.4(12) . . ?
B6 B1 H1 122.0(12) . . ?
B5 B1 H1 125.7(12) . . ?
C7 B2 B6 101.21(14) . . ?
C7 B2 B3 59.78(13) . . ?
B6 B2 B3 107.84(16) . . ?
C7 B2 B11 54.95(11) . . ?
B6 B2 B11 59.58(13) . . ?
B3 B2 B11 106.43(15) . . ?
C7 B2 B1 103.63(15) . . ?
B6 B2 B1 61.03(14) . . ?
B3 B2 B1 59.39(14) . . ?
B11 B2 B1 107.75(15) . . ?
C7 B2 H2 118.5(11) . . ?
B6 B2 H2 129.7(11) . . ?
B3 B2 H2 118.1(11) . . ?
B11 B2 H2 120.1(11) . . ?
B1 B2 H2 128.4(11) . . ?
C8 B3 C7 53.70(11) . . ?
C8 B3 B1 104.31(17) . . ?
C7 B3 B1 104.29(16) . . ?
C8 B3 B4 59.18(14) . . ?
C7 B3 B4 102.47(15) . . ?
B1 B3 B4 60.04(15) . . ?
C8 B3 B2 103.17(15) . . ?
C7 B3 B2 59.27(12) . . ?
B1 B3 B2 60.80(14) . . ?
B4 B3 B2 108.59(18) . . ?
C8 B3 H3 120.4(13) . . ?
C7 B3 H3 119.4(13) . . ?
B1 B3 H3 129.9(13) . . ?
B4 B3 H3 125.3(12) . . ?
B2 B3 H3 122.2(12) . . ?
C8 B4 B1 104.39(15) . . ?
C8 B4 B3 59.47(13) . . ?
B1 B4 B3 59.85(15) . . ?
C8 B4 B5 102.07(16) . . ?
B1 B4 B5 62.02(14) . . ?
B3 B4 B5 108.91(16) . . ?
C8 B4 B9 55.52(13) . . ?
B1 B4 B9 109.39(16) . . ?
B3 B4 B9 107.09(16) . . ?
B5 B4 B9 60.06(13) . . ?
C8 B4 H4 117.9(12) . . ?
B1 B4 H4 128.4(12) . . ?
B3 B4 H4 118.5(12) . . ?
B5 B4 H4 128.7(12) . . ?
B9 B4 H4 118.3(12) . . ?
B4 B5 B10 111.61(18) . . ?
B4 B5 B9 61.28(14) . . ?
B10 B5 B9 62.27(13) . . ?
B4 B5 B6 106.26(16) . . ?
B10 B5 B6 59.04(12) . . ?
B9 B5 B6 106.81(16) . . ?
B4 B5 B1 58.89(14) . . ?
B10 B5 B1 108.92(15) . . ?
B9 B5 B1 107.90(18) . . ?
B6 B5 B1 59.29(13) . . ?
B4 B5 H5 124.4(11) . . ?
B10 B5 H5 116.5(12) . . ?
B9 B5 H5 121.7(11) . . ?
B6 B5 H5 121.3(11) . . ?
B1 B5 H5 123.6(11) . . ?
B11 B6 B2 60.79(13) . . ?
B11 B6 B10 61.24(13) . . ?
B2 B6 B10 111.85(17) . . ?
B11 B6 B1 108.06(17) . . ?
B2 B6 B1 60.22(13) . . ?
B10 B6 B1 110.36(16) . . ?
B11 B6 B5 106.52(16) . . ?
B2 B6 B5 108.38(17) . . ?
B10 B6 B5 59.71(13) . . ?
B1 B6 B5 60.35(13) . . ?
B11 B6 H6 122.1(12) . . ?
B2 B6 H6 121.8(11) . . ?
B10 B6 H6 117.6(12) . . ?
B1 B6 H6 122.1(12) . . ?
B5 B6 H6 121.8(11) . . ?
C13 C7 C8 116.99(17) . . ?
C13 C7 B11 121.62(16) . . ?
C8 C7 B11 113.12(16) . . ?
C13 C7 B2 118.48(15) . . ?
C8 C7 B2 111.80(15) . . ?
B11 C7 B2 63.80(13) . . ?
C13 C7 B3 113.55(16) . . ?
C8 C7 B3 62.66(13) . . ?
B11 C7 B3 114.81(16) . . ?
B2 C7 B3 60.94(13) . . ?
C7 C8 B9 112.32(16) . . ?
C7 C8 B4 112.14(16) . . ?
B9 C8 B4 64.93(15) . . ?
C7 C8 B3 63.64(12) . . ?
B9 C8 B3 116.60(18) . . ?
B4 C8 B3 61.35(14) . . ?
C7 C8 H8 116.2(13) . . ?
B9 C8 H8 121.4(13) . . ?
B4 C8 H8 119.8(13) . . ?
B3 C8 H8 113.2(13) . . ?
C8 B9 B5 104.09(16) . . ?
C8 B9 B4 59.55(14) . . ?
B5 B9 B4 58.66(14) . . ?
C8 B9 B10 105.28(15) . . ?
B5 B9 B10 58.83(13) . . ?
B4 B9 B10 106.73(16) . . ?
C8 B9 H9 122.4(12) . . ?
B5 B9 H9 122.2(12) . . ?
B4 B9 H9 117.0(12) . . ?
B10 B9 H9 126.5(12) . . ?
C8 B9 H12 87.4(12) . . ?
B5 B9 H12 97.4(12) . . ?
B4 B9 H12 127.1(12) . . ?
B10 B9 H12 39.8(12) . . ?
H9 B9 H12 115.5(17) . . ?
B6 B10 B5 61.25(13) . . ?
B6 B10 B11 58.79(12) . . ?
B5 B10 B11 105.83(15) . . ?
B6 B10 B9 105.92(15) . . ?
B5 B10 B9 58.90(13) . . ?
B11 B10 B9 101.84(15) . . ?
B6 B10 H12 125.2(14) . . ?
B5 B10 H12 106.8(14) . . ?
B11 B10 H12 77.8(14) . . ?
B9 B10 H12 49.4(14) . . ?
B6 B10 H10 117.7(12) . . ?
B5 B10 H10 118.2(12) . . ?
B11 B10 H10 125.9(12) . . ?
B9 B10 H10 126.7(12) . . ?
H12 B10 H10 114.5(19) . . ?
C7 B11 B6 106.05(15) . . ?
C7 B11 B2 61.25(12) . . ?
B6 B11 B2 59.62(13) . . ?
C7 B11 B10 107.25(15) . . ?
B6 B11 B10 59.97(13) . . ?
B2 B11 B10 109.83(15) . . ?
C7 B11 H11 120.2(12) . . ?
B6 B11 H11 121.6(12) . . ?
B2 B11 H11 113.8(12) . . ?
B10 B11 H11 126.4(12) . . ?
C7 C13 C14 114.69(18) . . ?
C7 C13 H13A 110.2(13) . . ?
C14 C13 H13A 106.3(13) . . ?
C7 C13 H13B 109.5(13) . . ?
C14 C13 H13B 108.8(13) . . ?
H13A C13 H13B 106.9(18) . . ?
N1 C14 C13 113.13(18) . . ?
N1 C14 H14A 106.5(14) . . ?
C13 C14 H14A 109.7(14) . . ?
N1 C14 H14B 108.2(13) . . ?
C13 C14 H14B 108.5(13) . . ?
H14A C14 H14B 111(2) . . ?
C15 N1 C16 111.67(17) . . ?
C15 N1 C14 124.04(18) . . ?
C16 N1 C14 124.07(18) . . ?
O1 C15 N1 124.7(2) . . ?
O1 C15 C17 129.0(2) . . ?
N1 C15 C17 106.23(17) . . ?
O2 C16 N1 124.4(2) . . ?
O2 C16 C22 129.5(2) . . ?
N1 C16 C22 106.12(17) . . ?
C18 C17 C22 121.0(2) . . ?
C18 C17 C15 130.96(19) . . ?
C22 C17 C15 108.04(17) . . ?
C17 C18 C19 118.0(2) . . ?
C17 C18 H18 119.8(15) . . ?
C19 C18 H18 122.2(15) . . ?
C18 C19 C20 120.9(2) . . ?
C18 C19 H19 118.9(15) . . ?
C20 C19 H19 120.1(15) . . ?
C21 C20 C19 121.3(2) . . ?
C21 C20 H20 117.5(17) . . ?
C19 C20 H20 121.1(17) . . ?
C22 C21 C20 117.7(2) . . ?
C22 C21 H21 122.2(15) . . ?
C20 C21 H21 120.1(15) . . ?
C21 C22 C17 121.1(2) . . ?
C21 C22 C16 131.00(19) . . ?
C17 C22 C16 107.92(18) . . ?
C38 N2 C34 109.35(14) . . ?
C38 N2 C26 111.33(15) . . ?
C34 N2 C26 107.96(15) . . ?
C38 N2 C30 107.56(15) . . ?
C34 N2 C30 110.13(15) . . ?
C26 N2 C30 110.50(14) . . ?
C24 C23 H23A 108(2) . . ?
C24 C23 H23B 105.2(16) . . ?
H23A C23 H23B 112(3) . . ?
C24 C23 H23C 109(2) . . ?
H23A C23 H23C 110(3) . . ?
H23B C23 H23C 113(3) . . ?
C23 C24 C25 112.7(2) . . ?
C23 C24 H24A 106.5(17) . . ?
C25 C24 H24A 117.6(18) . . ?
C23 C24 H24B 106.2(17) . . ?
C25 C24 H24B 112.8(17) . . ?
H24A C24 H24B 100(2) . . ?
C26 C25 C24 107.79(19) . . ?
C26 C25 H25A 111.2(18) . . ?
C24 C25 H25A 110.5(18) . . ?
C26 C25 H25B 110.4(13) . . ?
C24 C25 H25B 108.6(14) . . ?
H25A C25 H25B 108(2) . . ?
C25 C26 N2 116.62(17) . . ?
C25 C26 H26A 109.4(12) . . ?
N2 C26 H26A 105.9(13) . . ?
C25 C26 H26B 108.4(11) . . ?
N2 C26 H26B 105.9(11) . . ?
H26A C26 H26B 110.5(17) . . ?
C28 C27 H27A 108(2) . . ?
C28 C27 H27B 105(2) . . ?
H27A C27 H27B 116(3) . . ?
C28 C27 H27C 99.8(18) . . ?
H27A C27 H27C 118(3) . . ?
H27B C27 H27C 108(3) . . ?
C27 C28 C29 112.8(2) . . ?
C27 C28 H28A 92.5(17) . . ?
C29 C28 H28A 116.0(17) . . ?
C27 C28 H28B 104.1(17) . . ?
C29 C28 H28B 111.6(17) . . ?
H28A C28 H28B 118(2) . . ?
C28 C29 C30 111.2(2) . . ?
C28 C29 H29A 108.0(15) . . ?
C30 C29 H29A 104.9(15) . . ?
C28 C29 H29B 108.8(17) . . ?
C30 C29 H29B 106.2(17) . . ?
H29A C29 H29B 118(2) . . ?
N2 C30 C29 115.45(17) . . ?
N2 C30 H30A 106.8(13) . . ?
C29 C30 H30A 110.1(13) . . ?
N2 C30 H30B 100.2(14) . . ?
C29 C30 H30B 115.1(15) . . ?
H30A C30 H30B 108.4(19) . . ?
C32 C31 H31A 107.4(17) . . ?
C32 C31 H31B 110.9(16) . . ?
H31A C31 H31B 112(2) . . ?
C32 C31 H31C 108(2) . . ?
H31A C31 H31C 108(3) . . ?
H31B C31 H31C 111(3) . . ?
C31 C32 C33 111.5(2) . . ?
C31 C32 H32A 105.9(17) . . ?
C33 C32 H32A 117.5(17) . . ?
C31 C32 H32B 112.3(19) . . ?
C33 C32 H32B 108.3(19) . . ?
H32A C32 H32B 101(2) . . ?
C34 C33 C32 109.71(17) . . ?
C34 C33 H33A 111.7(14) . . ?
C32 C33 H33A 107.8(14) . . ?
C34 C33 H33B 108.6(14) . . ?
C32 C33 H33B 110.9(14) . . ?
H33A C33 H33B 108(2) . . ?
C33 C34 N2 115.09(15) . . ?
C33 C34 H34A 113.5(12) . . ?
N2 C34 H34A 105.4(12) . . ?
C33 C34 H34B 111.3(12) . . ?
N2 C34 H34B 105.3(11) . . ?
H34A C34 H34B 105.4(16) . . ?
C36 C35 H35A 111.4(15) . . ?
C36 C35 H35B 111.3(15) . . ?
H35A C35 H35B 112(2) . . ?
C36 C35 H35C 110.9(18) . . ?
H35A C35 H35C 107(2) . . ?
H35B C35 H35C 105(2) . . ?
C35 C36 C37 113.6(2) . . ?
C35 C36 H36A 106.7(14) . . ?
C37 C36 H36A 111.5(14) . . ?
C35 C36 H36B 105.6(14) . . ?
C37 C36 H36B 110.1(14) . . ?
H36A C36 H36B 109(2) . . ?
C38 C37 C36 107.41(18) . . ?
C38 C37 H37A 114.3(12) . . ?
C36 C37 H37A 110.2(13) . . ?
C38 C37 H37B 114.5(14) . . ?
C36 C37 H37B 109.9(14) . . ?
H37A C37 H37B 100.5(19) . . ?
C37 C38 N2 117.26(17) . . ?
C37 C38 H38A 109.5(12) . . ?
N2 C38 H38A 105.0(12) . . ?
C37 C38 H38B 108.9(13) . . ?
N2 C38 H38B 106.3(13) . . ?
H38A C38 H38B 109.7(17) . . ?

loop_
_geom_bond_atom_site_label_1
_geom_bond_atom_site_label_2
_geom_bond_distance
_geom_bond_site_symmetry_2
_geom_bond_publ_flag
B1 B3 1.748(4) . ?
B1 B4 1.751(4) . ?
B1 B2 1.773(3) . ?
B1 B6 1.787(3) . ?
B1 B5 1.806(3) . ?
B1 H1 1.13(2) . ?
B2 C7 1.726(3) . ?
B2 B6 1.746(3) . ?
B2 B3 1.755(3) . ?
B2 B11 1.767(3) . ?
B2 H2 1.13(2) . ?
B3 C8 1.720(3) . ?
B3 C7 1.735(3) . ?
B3 B4 1.753(3) . ?
B3 H3 1.08(2) . ?
B4 C8 1.715(4) . ?
B4 B5 1.755(4) . ?
B4 B9 1.802(3) . ?
B4 H4 1.09(2) . ?
B5 B10 1.779(3) . ?
B5 B9 1.780(4) . ?
B5 B6 1.806(3) . ?
B5 H5 1.14(2) . ?
B6 B11 1.745(3) . ?
B6 B10 1.767(3) . ?
B6 H6 1.11(2) . ?
C7 C13 1.512(3) . ?
C7 C8 1.561(3) . ?
C7 B11 1.612(3) . ?
C8 B9 1.640(3) . ?
C8 H8 0.98(2) . ?
B9 B10 1.841(3) . ?
B9 H9 1.09(2) . ?
B9 H12 1.40(3) . ?
B10 B11 1.789(3) . ?
B10 H12 1.18(3) . ?
B10 H10 1.08(2) . ?
B11 H11 1.08(2) . ?
C13 C14 1.521(3) . ?
C13 H13A 0.97(2) . ?
C13 H13B 1.02(2) . ?
C14 N1 1.458(3) . ?
C14 H14A 0.99(3) . ?
C14 H14B 1.01(2) . ?
N1 C15 1.392(3) . ?
N1 C16 1.397(3) . ?
C15 O1 1.208(2) . ?
C15 C17 1.484(3) . ?
C16 O2 1.207(2) . ?
C16 C22 1.486(3) . ?
C17 C18 1.379(3) . ?
C17 C22 1.390(3) . ?
C18 C19 1.382(3) . ?
C18 H18 0.92(2) . ?
C19 C20 1.384(3) . ?
C19 H19 1.00(3) . ?
C20 C21 1.383(3) . ?
C20 H20 0.91(3) . ?
C21 C22 1.380(3) . ?
C21 H21 0.94(2) . ?
N2 C38 1.514(2) . ?
N2 C34 1.519(2) . ?
N2 C26 1.521(3) . ?
N2 C30 1.530(3) . ?
C23 C24 1.512(4) . ?
C23 H23A 1.05(4) . ?
C23 H23B 1.03(3) . ?
C23 H23C 0.99(4) . ?
C24 C25 1.544(4) . ?
C24 H24A 0.96(3) . ?
C24 H24B 1.00(3) . ?
C25 C26 1.511(3) . ?
C25 H25A 0.94(3) . ?
C25 H25B 0.98(2) . ?
C26 H26A 0.98(2) . ?
C26 H26B 1.04(2) . ?
C27 C28 1.494(4) . ?
C27 H27A 1.14(5) . ?
C27 H27B 1.07(4) . ?
C27 H27C 1.11(4) . ?
C28 C29 1.518(3) . ?
C28 H28A 1.10(3) . ?
C28 H28B 1.00(3) . ?
C29 C30 1.533(3) . ?
C29 H29A 0.98(3) . ?
C29 H29B 1.09(3) . ?
C30 H30A 0.98(2) . ?
C30 H30B 0.92(2) . ?
C31 C32 1.510(4) . ?
C31 H31A 1.10(3) . ?
C31 H31B 1.06(3) . ?
C31 H31C 1.02(4) . ?
C32 C33 1.521(3) . ?
C32 H32A 0.99(3) . ?
C32 H32B 0.95(3) . ?
C33 C34 1.512(3) . ?
C33 H33A 0.93(2) . ?
C33 H33B 0.93(2) . ?
C34 H34A 1.01(2) . ?
C34 H34B 0.99(2) . ?
C35 C36 1.497(3) . ?
C35 H35A 1.02(3) . ?
C35 H35B 1.04(3) . ?
C35 H35C 1.02(3) . ?
C36 C37 1.524(3) . ?
C36 H36A 1.04(3) . ?
C36 H36B 1.04(3) . ?
C37 C38 1.509(3) . ?
C37 H37A 0.97(2) . ?
C37 H37B 0.94(2) . ?
C38 H38A 1.01(2) . ?
C38 H38B 0.96(2) . ?

loop_
_geom_torsion_atom_site_label_1
_geom_torsion_atom_site_label_2
_geom_torsion_atom_site_label_3
_geom_torsion_atom_site_label_4
_geom_torsion
_geom_torsion_site_symmetry_1
_geom_torsion_site_symmetry_2
_geom_torsion_site_symmetry_3
_geom_torsion_site_symmetry_4
_geom_torsion_publ_flag
B3 B1 B2 C7 41.83(14) . . . . ?
B4 B1 B2 C7 4.3(2) . . . . ?
B6 B1 B2 C7 -95.42(16) . . . . ?
B5 B1 B2 C7 -58.0(2) . . . . ?
B3 B1 B2 B6 137.26(17) . . . . ?
B4 B1 B2 B6 99.74(18) . . . . ?
B5 B1 B2 B6 37.46(16) . . . . ?
B4 B1 B2 B3 -37.52(16) . . . . ?
B6 B1 B2 B3 -137.26(17) . . . . ?
B5 B1 B2 B3 -99.80(19) . . . . ?
B3 B1 B2 B11 98.96(17) . . . . ?
B4 B1 B2 B11 61.4(2) . . . . ?
B6 B1 B2 B11 -38.30(15) . . . . ?
B5 B1 B2 B11 -0.8(2) . . . . ?
B4 B1 B3 C8 40.76(14) . . . . ?
B2 B1 B3 C8 -97.28(15) . . . . ?
B6 B1 B3 C8 -60.07(18) . . . . ?
B5 B1 B3 C8 3.2(2) . . . . ?
B4 B1 B3 C7 96.33(16) . . . . ?
B2 B1 B3 C7 -41.71(14) . . . . ?
B6 B1 B3 C7 -4.5(2) . . . . ?
B5 B1 B3 C7 58.76(19) . . . . ?
B2 B1 B3 B4 -138.04(16) . . . . ?
B6 B1 B3 B4 -100.83(17) . . . . ?
B5 B1 B3 B4 -37.57(15) . . . . ?
B4 B1 B3 B2 138.04(16) . . . . ?
B6 B1 B3 B2 37.21(15) . . . . ?
B5 B1 B3 B2 100.48(17) . . . . ?
C7 B2 B3 C8 -32.18(14) . . . . ?
B6 B2 B3 C8 60.6(2) . . . . ?
B11 B2 B3 C8 -2.0(2) . . . . ?
B1 B2 B3 C8 99.21(18) . . . . ?
B6 B2 B3 C7 92.80(16) . . . . ?
B11 B2 B3 C7 30.16(14) . . . . ?
B1 B2 B3 C7 131.40(16) . . . . ?
C7 B2 B3 B1 -131.40(16) . . . . ?
B6 B2 B3 B1 -38.59(15) . . . . ?
B11 B2 B3 B1 -101.23(17) . . . . ?
C7 B2 B3 B4 -93.73(17) . . . . ?
B6 B2 B3 B4 -0.9(2) . . . . ?
B11 B2 B3 B4 -63.6(2) . . . . ?
B1 B2 B3 B4 37.67(16) . . . . ?
B3 B1 B4 C8 -40.93(15) . . . . ?
B2 B1 B4 C8 -3.5(2) . . . . ?
B6 B1 B4 C8 58.4(2) . . . . ?
B5 B1 B4 C8 96.21(17) . . . . ?
B2 B1 B4 B3 37.38(16) . . . . ?
B6 B1 B4 B3 99.30(17) . . . . ?
B5 B1 B4 B3 137.14(17) . . . . ?
B3 B1 B4 B5 -137.14(17) . . . . ?
B2 B1 B4 B5 -99.76(18) . . . . ?
B6 B1 B4 B5 -37.84(16) . . . . ?
B3 B1 B4 B9 -98.97(19) . . . . ?
B2 B1 B4 B9 -61.6(2) . . . . ?
B6 B1 B4 B9 0.3(2) . . . . ?
B5 B1 B4 B9 38.17(16) . . . . ?
C7 B3 B4 C8 33.08(14) . . . . ?
B1 B3 B4 C8 132.55(16) . . . . ?
B2 B3 B4 C8 94.55(17) . . . . ?
C8 B3 B4 B1 -132.55(16) . . . . ?
C7 B3 B4 B1 -99.47(17) . . . . ?
B2 B3 B4 B1 -38.00(16) . . . . ?
C8 B3 B4 B5 -93.13(18) . . . . ?
C7 B3 B4 B5 -60.0(2) . . . . ?
B1 B3 B4 B5 39.42(17) . . . . ?
B2 B3 B4 B5 1.4(2) . . . . ?
C8 B3 B4 B9 -29.67(15) . . . . ?
C7 B3 B4 B9 3.4(2) . . . . ?
B1 B3 B4 B9 102.88(18) . . . . ?
B2 B3 B4 B9 64.9(2) . . . . ?
C8 B4 B5 B10 -0.3(2) . . . . ?
B1 B4 B5 B10 99.69(17) . . . . ?
B3 B4 B5 B10 61.2(2) . . . . ?
B9 B4 B5 B10 -38.03(15) . . . . ?
C8 B4 B5 B9 37.69(14) . . . . ?
B1 B4 B5 B9 137.72(16) . . . . ?
B3 B4 B5 B9 99.28(19) . . . . ?
C8 B4 B5 B6 -62.90(19) . . . . ?
B1 B4 B5 B6 37.13(15) . . . . ?
B3 B4 B5 B6 -1.3(2) . . . . ?
B9 B4 B5 B6 -100.59(17) . . . . ?
C8 B4 B5 B1 -100.03(16) . . . . ?
B3 B4 B5 B1 -38.44(16) . . . . ?
B9 B4 B5 B1 -137.72(16) . . . . ?
B3 B1 B5 B4 38.03(16) . . . . ?
B2 B1 B5 B4 100.9(2) . . . . ?
B6 B1 B5 B4 137.62(18) . . . . ?
B3 B1 B5 B10 -66.3(2) . . . . ?
B4 B1 B5 B10 -104.36(19) . . . . ?
B2 B1 B5 B10 -3.5(2) . . . . ?
B6 B1 B5 B10 33.27(16) . . . . ?
B3 B1 B5 B9 -0.3(2) . . . . ?
B4 B1 B5 B9 -38.32(16) . . . . ?
B2 B1 B5 B9 62.6(2) . . . . ?
B6 B1 B5 B9 99.31(17) . . . . ?
B3 B1 B5 B6 -99.59(17) . . . . ?
B4 B1 B5 B6 -137.62(18) . . . . ?
B2 B1 B5 B6 -36.74(16) . . . . ?
C7 B2 B6 B11 -37.32(13) . . . . ?
B3 B2 B6 B11 -98.95(17) . . . . ?
B1 B2 B6 B11 -136.81(16) . . . . ?
C7 B2 B6 B10 -2.20(19) . . . . ?
B3 B2 B6 B10 -63.8(2) . . . . ?
B11 B2 B6 B10 35.12(15) . . . . ?
B1 B2 B6 B10 -101.69(18) . . . . ?
C7 B2 B6 B1 99.48(15) . . . . ?
B3 B2 B6 B1 37.85(16) . . . . ?
B11 B2 B6 B1 136.81(16) . . . . ?
C7 B2 B6 B5 61.73(18) . . . . ?
B3 B2 B6 B5 0.1(2) . . . . ?
B11 B2 B6 B5 99.06(17) . . . . ?
B1 B2 B6 B5 -37.75(16) . . . . ?
B3 B1 B6 B11 1.2(2) . . . . ?
B4 B1 B6 B11 -61.9(2) . . . . ?
B2 B1 B6 B11 38.93(15) . . . . ?
B5 B1 B6 B11 -99.12(17) . . . . ?
B3 B1 B6 B2 -37.69(15) . . . . ?
B4 B1 B6 B2 -100.78(19) . . . . ?
B5 B1 B6 B2 -138.05(17) . . . . ?
B3 B1 B6 B10 66.5(2) . . . . ?
B4 B1 B6 B10 3.4(2) . . . . ?
B2 B1 B6 B10 104.18(18) . . . . ?
B5 B1 B6 B10 -33.87(17) . . . . ?
B3 B1 B6 B5 100.36(18) . . . . ?
B4 B1 B6 B5 37.27(17) . . . . ?
B2 B1 B6 B5 138.05(17) . . . . ?
B4 B5 B6 B11 64.8(2) . . . . ?
B10 B5 B6 B11 -41.03(15) . . . . ?
B9 B5 B6 B11 0.5(2) . . . . ?
B1 B5 B6 B11 101.73(18) . . . . ?
B4 B5 B6 B2 0.7(2) . . . . ?
B10 B5 B6 B2 -105.07(18) . . . . ?
B9 B5 B6 B2 -63.5(2) . . . . ?
B1 B5 B6 B2 37.69(16) . . . . ?
B4 B5 B6 B10 105.81(19) . . . . ?
B9 B5 B6 B10 41.58(16) . . . . ?
B1 B5 B6 B10 142.76(19) . . . . ?
B4 B5 B6 B1 -36.95(17) . . . . ?
B10 B5 B6 B1 -142.76(19) . . . . ?
B9 B5 B6 B1 -101.18(19) . . . . ?
B6 B2 C7 C13 153.14(16) . . . . ?
B3 B2 C7 C13 -102.62(18) . . . . ?
B11 B2 C7 C13 113.44(19) . . . . ?
B1 B2 C7 C13 -144.25(17) . . . . ?
B6 B2 C7 C8 -66.24(18) . . . . ?
B3 B2 C7 C8 38.00(16) . . . . ?
B11 B2 C7 C8 -105.94(17) . . . . ?
B1 B2 C7 C8 -3.6(2) . . . . ?
B6 B2 C7 B11 39.69(14) . . . . ?
B3 B2 C7 B11 143.93(17) . . . . ?
B1 B2 C7 B11 102.30(17) . . . . ?
B6 B2 C7 B3 -104.24(16) . . . . ?
B11 B2 C7 B3 -143.93(17) . . . . ?
B1 B2 C7 B3 -41.63(15) . . . . ?
C8 B3 C7 C13 -109.39(18) . . . . ?
B1 B3 C7 C13 153.17(17) . . . . ?
B4 B3 C7 C13 -144.96(18) . . . . ?
B2 B3 C7 C13 110.66(18) . . . . ?
B1 B3 C7 C8 -97.44(17) . . . . ?
B4 B3 C7 C8 -35.57(16) . . . . ?
B2 B3 C7 C8 -139.95(17) . . . . ?
C8 B3 C7 B11 104.36(18) . . . . ?
B1 B3 C7 B11 6.9(2) . . . . ?
B4 B3 C7 B11 68.8(2) . . . . ?
B2 B3 C7 B11 -35.59(16) . . . . ?
C8 B3 C7 B2 139.95(17) . . . . ?
B1 B3 C7 B2 42.51(15) . . . . ?
B4 B3 C7 B2 104.38(19) . . . . ?
C13 C7 C8 B9 -146.36(18) . . . . ?
B11 C7 C8 B9 2.6(2) . . . . ?
B2 C7 C8 B9 72.4(2) . . . . ?
B3 C7 C8 B9 109.7(2) . . . . ?
C13 C7 C8 B4 142.76(17) . . . . ?
B11 C7 C8 B4 -68.2(2) . . . . ?
B2 C7 C8 B4 1.5(2) . . . . ?
B3 C7 C8 B4 38.80(17) . . . . ?
C13 C7 C8 B3 103.97(19) . . . . ?
B11 C7 C8 B3 -107.03(18) . . . . ?
B2 C7 C8 B3 -37.29(16) . . . . ?
B1 B4 C8 C7 1.3(2) . . . . ?
B3 B4 C8 C7 -39.77(16) . . . . ?
B5 B4 C8 C7 65.2(2) . . . . ?
B9 B4 C8 C7 105.21(18) . . . . ?
B1 B4 C8 B9 -103.86(18) . . . . ?
B3 B4 C8 B9 -144.98(17) . . . . ?
B5 B4 C8 B9 -39.99(14) . . . . ?
B1 B4 C8 B3 41.12(16) . . . . ?
B5 B4 C8 B3 104.99(17) . . . . ?
B9 B4 C8 B3 144.98(17) . . . . ?
B1 B3 C8 C7 97.40(16) . . . . ?
B4 B3 C8 C7 138.60(17) . . . . ?
B2 B3 C8 C7 34.62(15) . . . . ?
C7 B3 C8 B9 -103.05(18) . . . . ?
B1 B3 C8 B9 -5.7(2) . . . . ?
B4 B3 C8 B9 35.55(17) . . . . ?
B2 B3 C8 B9 -68.4(2) . . . . ?
C7 B3 C8 B4 -138.60(17) . . . . ?
B1 B3 C8 B4 -41.20(15) . . . . ?
B2 B3 C8 B4 -103.98(19) . . . . ?
C7 C8 B9 B5 -65.2(2) . . . . ?
B4 C8 B9 B5 39.69(15) . . . . ?
B3 C8 B9 B5 5.4(2) . . . . ?
C7 C8 B9 B4 -104.93(19) . . . . ?
B3 C8 B9 B4 -34.28(16) . . . . ?
C7 C8 B9 B10 -4.2(2) . . . . ?
B4 C8 B9 B10 100.70(17) . . . . ?
B3 C8 B9 B10 66.4(2) . . . . ?
B4 B5 B9 C8 -40.14(15) . . . . ?
B10 B5 B9 C8 99.54(17) . . . . ?
B6 B5 B9 C8 59.5(2) . . . . ?
B1 B5 B9 C8 -2.9(2) . . . . ?
B10 B5 B9 B4 139.68(16) . . . . ?
B6 B5 B9 B4 99.67(18) . . . . ?
B1 B5 B9 B4 37.25(15) . . . . ?
B4 B5 B9 B10 -139.68(16) . . . . ?
B6 B5 B9 B10 -40.01(15) . . . . ?
B1 B5 B9 B10 -102.43(17) . . . . ?
B1 B4 B9 C8 94.47(18) . . . . ?
B3 B4 B9 C8 31.15(16) . . . . ?
B5 B4 B9 C8 133.51(16) . . . . ?
C8 B4 B9 B5 -133.51(16) . . . . ?
B1 B4 B9 B5 -39.04(17) . . . . ?
B3 B4 B9 B5 -102.36(19) . . . . ?
C8 B4 B9 B10 -98.19(17) . . . . ?
B1 B4 B9 B10 -3.7(2) . . . . ?
B3 B4 B9 B10 -67.0(2) . . . . ?
B5 B4 B9 B10 35.32(15) . . . . ?
B11 B6 B10 B5 134.12(17) . . . . ?
B2 B6 B10 B5 99.17(18) . . . . ?
B1 B6 B10 B5 34.12(17) . . . . ?
B2 B6 B10 B11 -34.95(15) . . . . ?
B1 B6 B10 B11 -99.99(18) . . . . ?
B5 B6 B10 B11 -134.12(17) . . . . ?
B11 B6 B10 B9 94.40(17) . . . . ?
B2 B6 B10 B9 59.5(2) . . . . ?
B1 B6 B10 B9 -5.6(2) . . . . ?
B5 B6 B10 B9 -39.72(16) . . . . ?
B4 B5 B10 B6 -96.52(18) . . . . ?
B9 B5 B10 B6 -134.14(17) . . . . ?
B1 B5 B10 B6 -33.37(17) . . . . ?
B4 B5 B10 B11 -56.9(2) . . . . ?
B9 B5 B10 B11 -94.48(17) . . . . ?
B6 B5 B10 B11 39.66(15) . . . . ?
B1 B5 B10 B11 6.3(2) . . . . ?
B4 B5 B10 B9 37.62(16) . . . . ?
B6 B5 B10 B9 134.14(17) . . . . ?
B1 B5 B10 B9 100.77(19) . . . . ?
C8 B9 B10 B6 -56.6(2) . . . . ?
B5 B9 B10 B6 40.87(16) . . . . ?
B4 B9 B10 B6 5.6(2) . . . . ?
C8 B9 B10 B5 -97.45(18) . . . . ?
B4 B9 B10 B5 -35.25(16) . . . . ?
C8 B9 B10 B11 4.0(2) . . . . ?
B5 B9 B10 B11 101.48(16) . . . . ?
B4 B9 B10 B11 66.23(19) . . . . ?
C13 C7 B11 B6 -149.43(17) . . . . ?
C8 C7 B11 B6 63.2(2) . . . . ?
B2 C7 B11 B6 -40.70(14) . . . . ?
B3 C7 B11 B6 -6.2(2) . . . . ?
C13 C7 B11 B2 -108.73(19) . . . . ?
C8 C7 B11 B2 103.88(17) . . . . ?
B3 C7 B11 B2 34.54(15) . . . . ?
C13 C7 B11 B10 147.69(17) . . . . ?
C8 C7 B11 B10 0.3(2) . . . . ?
B2 C7 B11 B10 -103.58(16) . . . . ?
B3 C7 B11 B10 -69.04(19) . . . . ?
B2 B6 B11 C7 41.51(14) . . . . ?
B10 B6 B11 C7 -100.96(16) . . . . ?
B1 B6 B11 C7 2.8(2) . . . . ?
B5 B6 B11 C7 -60.68(19) . . . . ?
B10 B6 B11 B2 -142.47(16) . . . . ?
B1 B6 B11 B2 -38.67(15) . . . . ?
B5 B6 B11 B2 -102.19(17) . . . . ?
B2 B6 B11 B10 142.47(16) . . . . ?
B1 B6 B11 B10 103.80(17) . . . . ?
B5 B6 B11 B10 40.28(15) . . . . ?
B6 B2 B11 C7 -133.41(15) . . . . ?
B3 B2 B11 C7 -32.03(15) . . . . ?
B1 B2 B11 C7 -94.45(17) . . . . ?
C7 B2 B11 B6 133.41(15) . . . . ?
B3 B2 B11 B6 101.38(17) . . . . ?
B1 B2 B11 B6 38.96(16) . . . . ?
C7 B2 B11 B10 99.31(16) . . . . ?
B6 B2 B11 B10 -34.10(15) . . . . ?
B3 B2 B11 B10 67.3(2) . . . . ?
B1 B2 B11 B10 4.9(2) . . . . ?
B6 B10 B11 C7 98.91(17) . . . . ?
B5 B10 B11 C7 58.05(19) . . . . ?
B9 B10 B11 C7 -2.67(19) . . . . ?
B5 B10 B11 B6 -40.86(16) . . . . ?
B9 B10 B11 B6 -101.58(17) . . . . ?
B6 B10 B11 B2 33.96(15) . . . . ?
B5 B10 B11 B2 -6.9(2) . . . . ?
B9 B10 B11 B2 -67.62(19) . . . . ?
C8 C7 C13 C14 69.8(2) . . . . ?
B11 C7 C13 C14 -76.4(2) . . . . ?
B2 C7 C13 C14 -151.62(18) . . . . ?
B3 C7 C13 C14 139.87(18) . . . . ?
C7 C13 C14 N1 63.9(3) . . . . ?
C13 C14 N1 C15 -108.2(2) . . . . ?
C13 C14 N1 C16 66.0(3) . . . . ?
C16 N1 C15 O1 179.9(2) . . . . ?
C14 N1 C15 O1 -5.2(3) . . . . ?
C16 N1 C15 C17 0.8(2) . . . . ?
C14 N1 C15 C17 175.71(17) . . . . ?
C15 N1 C16 O2 -177.7(2) . . . . ?
C14 N1 C16 O2 7.4(3) . . . . ?
C15 N1 C16 C22 -0.3(2) . . . . ?
C14 N1 C16 C22 -175.14(18) . . . . ?
O1 C15 C17 C18 -1.4(4) . . . . ?
N1 C15 C17 C18 177.7(2) . . . . ?
O1 C15 C17 C22 179.8(2) . . . . ?
N1 C15 C17 C22 -1.1(2) . . . . ?
C22 C17 C18 C19 -1.3(3) . . . . ?
C15 C17 C18 C19 -180.0(2) . . . . ?
C17 C18 C19 C20 0.0(3) . . . . ?
C18 C19 C20 C21 0.9(4) . . . . ?
C19 C20 C21 C22 -0.6(4) . . . . ?
C20 C21 C22 C17 -0.7(3) . . . . ?
C20 C21 C22 C16 178.9(2) . . . . ?
C18 C17 C22 C21 1.7(3) . . . . ?
C15 C17 C22 C21 -179.37(19) . . . . ?
C18 C17 C22 C16 -177.98(19) . . . . ?
C15 C17 C22 C16 1.0(2) . . . . ?
O2 C16 C22 C21 -2.8(4) . . . . ?
N1 C16 C22 C21 179.9(2) . . . . ?
O2 C16 C22 C17 176.8(2) . . . . ?
N1 C16 C22 C17 -0.5(2) . . . . ?
C23 C24 C25 C26 177.6(2) . . . . ?
C24 C25 C26 N2 -179.78(18) . . . . ?
C38 N2 C26 C25 -55.0(2) . . . . ?
C34 N2 C26 C25 -175.01(17) . . . . ?
C30 N2 C26 C25 64.5(2) . . . . ?
C27 C28 C29 C30 -78.5(3) . . . . ?
C38 N2 C30 C29 -72.5(2) . . . . ?
C34 N2 C30 C29 46.6(2) . . . . ?
C26 N2 C30 C29 165.77(19) . . . . ?
C28 C29 C30 N2 163.5(2) . . . . ?
C31 C32 C33 C34 178.6(2) . . . . ?
C32 C33 C34 N2 -177.63(19) . . . . ?
C38 N2 C34 C33 172.31(18) . . . . ?
C26 N2 C34 C33 -66.4(2) . . . . ?
C30 N2 C34 C33 54.3(2) . . . . ?
C35 C36 C37 C38 -177.2(2) . . . . ?
C36 C37 C38 N2 179.14(16) . . . . ?
C34 N2 C38 C37 63.8(2) . . . . ?
C26 N2 C38 C37 -55.4(2) . . . . ?
C30 N2 C38 C37 -176.58(17) . . . . ?
